data_7029450
loop_
_publ_author_name
'Cui, Lin'
'Yang, Guo-Ping'
'Wu, Wei-Ping'
'Miao, Hui-Hui'
'Shi, Qi-Zhen'
'Wang, Yao-Yu'

_publ_section_title
;
 Solvents and auxiliary ligands co-regulate three antiferromagnetic Co(ii)
 MOFs based on a semi-rigid carboxylate ligand.
;
_journal_issue 15
_journal_name_full 'Dalton transactions (Cambridge, England : 2003)'
_journal_page_first 5823
_journal_page_last 5830
_journal_paper_doi 10.1039/c3dt53342e
_journal_volume 43
_journal_year 2014
_chemical_formula_sum 'C78 H62 Co3 N8 O14'
_chemical_formula_weight 1512.15
_chemical_name_systematic
; 
 ? 
;
_space_group_IT_number 13
_symmetry_cell_setting monoclinic
_symmetry_space_group_name_Hall '-P 2yc'
_symmetry_space_group_name_H-M 'P 1 2/c 1'
_atom_sites_solution_hydrogens geom
_atom_sites_solution_primary direct
_atom_sites_solution_secondary difmap
_audit_creation_method SHELXL-97
_cell_angle_alpha 90.00
_cell_angle_beta 114.913(9)
_cell_angle_gamma 90.00
_cell_formula_units_Z 2
_cell_length_a 12.856(3)
_cell_length_b 11.081(3)
_cell_length_c 27.351(6)
_cell_measurement_reflns_used 1551
_cell_measurement_temperature 293(2)
_cell_measurement_theta_max 20.859
_cell_measurement_theta_min 2.465
_cell_volume 3533.8(15)
_computing_cell_refinement 'Bruker SMART'
_computing_data_collection 'Bruker SMART'
_computing_data_reduction 'Bruker SMART'
_computing_molecular_graphics 'Bruker SHELXTL'
_computing_publication_material 'Bruker SHELXTL'
_computing_structure_refinement 'SHELXL-97 (Sheldrick, 1997)'
_computing_structure_solution 'SHELXS-97 (Sheldrick, 1990)'
_diffrn_ambient_temperature 293(2)
_diffrn_measured_fraction_theta_full 0.976
_diffrn_measured_fraction_theta_max 0.976
_diffrn_measurement_device_type 'Bruck 1000 CCD area detector'
_diffrn_measurement_method '\w scans'
_diffrn_radiation_monochromator graphite
_diffrn_radiation_source 'fine-focus sealed tube'
_diffrn_radiation_type MoK\a
_diffrn_radiation_wavelength 0.71073
_diffrn_reflns_av_R_equivalents 0.0947
_diffrn_reflns_av_sigmaI/netI 0.1443
_diffrn_reflns_limit_h_max 16
_diffrn_reflns_limit_h_min -17
_diffrn_reflns_limit_k_max 14
_diffrn_reflns_limit_k_min -14
_diffrn_reflns_limit_l_max 36
_diffrn_reflns_limit_l_min -22
_diffrn_reflns_number 21559
_diffrn_reflns_theta_full 28.36
_diffrn_reflns_theta_max 28.36
_diffrn_reflns_theta_min 1.64
_exptl_absorpt_coefficient_mu 0.768
_exptl_absorpt_correction_T_max 0.8491
_exptl_absorpt_correction_T_min 0.8022
_exptl_absorpt_correction_type multi-scan
_exptl_absorpt_process_details sadabs
_exptl_crystal_colour block
_exptl_crystal_density_diffrn 1.421
_exptl_crystal_density_method 'not measured'
_exptl_crystal_description pink
_exptl_crystal_F_000 1558
_exptl_crystal_size_max 0.30
_exptl_crystal_size_mid 0.27
_exptl_crystal_size_min 0.22
_refine_diff_density_max 1.225
_refine_diff_density_min -0.562
_refine_diff_density_rms 0.130
_refine_ls_extinction_method none
_refine_ls_goodness_of_fit_ref 1.018
_refine_ls_hydrogen_treatment constr
_refine_ls_matrix_type full
_refine_ls_number_parameters 465
_refine_ls_number_reflns 8638
_refine_ls_number_restraints 0
_refine_ls_restrained_S_all 1.018
_refine_ls_R_factor_all 0.1668
_refine_ls_R_factor_gt 0.0706
_refine_ls_shift/su_max 0.000
_refine_ls_shift/su_mean 0.000
_refine_ls_structure_factor_coef Fsqd
_refine_ls_weighting_details 'calc w=1/[\s^2^(Fo^2^)+(0.0900P)^2^+3.0000P] where P=(Fo^2^+2Fc^2^)/3'
_refine_ls_weighting_scheme calc
_refine_ls_wR_factor_gt 0.1597
_refine_ls_wR_factor_ref 0.2246
_reflns_number_gt 4147
_reflns_number_total 8638
_reflns_threshold_expression >2sigma(I)
_cod_data_source_file c3dt53342e.txt
_cod_data_source_block 3
_cod_original_sg_symbol_H-M P2/c
_cod_database_code 7029450

loop_
_symmetry_equiv_pos_as_xyz
'x, y, z'
'-x, y, -z+1/2'
'-x, -y, -z'
'x, -y, z-1/2'

loop_
_atom_site_label
_atom_site_type_symbol
_atom_site_fract_x
_atom_site_fract_y
_atom_site_fract_z
_atom_site_U_iso_or_equiv
_atom_site_adp_type
_atom_site_occupancy
_atom_site_symmetry_multiplicity
_atom_site_calc_flag
_atom_site_refinement_flags
Co1 Co 1.0000 1.01659(10) 0.2500 0.0296(3) Uani 1 2 d S
Co2 Co 0.19783(6) 0.47236(6) 0.01437(3) 0.0220(2) Uani 1 1 d .
C1 C 0.7889(5) 1.0099(5) 0.2122(2) 0.0328(14) Uani 1 1 d .
C2 C 0.6590(5) 1.0089(5) 0.1927(2) 0.0338(14) Uani 1 1 d .
C3 C 0.6023(6) 1.1131(6) 0.1936(3) 0.057(2) Uani 1 1 d .
H3 H 0.6427 1.1850 0.2046 0.068 Uiso 1 1 calc R
C4 C 0.4831(7) 1.1112(7) 0.1778(4) 0.069(2) Uani 1 1 d .
H4 H 0.4437 1.1824 0.1765 0.082 Uiso 1 1 calc R
C5 C 0.4250(5) 1.0020(6) 0.1642(3) 0.0529(19) Uani 1 1 d .
H5 H 0.3468 0.9994 0.1553 0.063 Uiso 1 1 calc R
C6 C 0.4831(5) 0.8965(6) 0.1640(2) 0.0396(15) Uani 1 1 d .
C7 C 0.6014(5) 0.9009(5) 0.1785(2) 0.0350(14) Uani 1 1 d .
H7 H 0.6410 0.8306 0.1785 0.042 Uiso 1 1 calc R
C8 C 0.3182(5) 0.7695(6) 0.1420(2) 0.0360(14) Uani 1 1 d .
C9 C 0.2882(6) 0.7870(6) 0.1851(2) 0.0440(16) Uani 1 1 d .
H9 H 0.3428 0.8122 0.2185 0.053 Uiso 1 1 calc R
C10 C 0.1765(6) 0.7662(6) 0.1772(3) 0.0439(16) Uani 1 1 d .
H10 H 0.1538 0.7798 0.2049 0.053 Uiso 1 1 calc R
C11 C 0.1000(6) 0.7254(5) 0.1283(2) 0.0414(16) Uani 1 1 d .
H11 H 0.0250 0.7107 0.1233 0.050 Uiso 1 1 calc R
C12 C 0.1292(5) 0.7048(5) 0.0855(2) 0.0284(13) Uani 1 1 d .
C13 C 0.2385(5) 0.7294(5) 0.0915(2) 0.0268(12) Uani 1 1 d .
C14 C 0.0386(5) 0.6524(4) 0.0336(2) 0.0258(12) Uani 1 1 d .
C15 C 0.2829(5) 0.7168(5) 0.0478(2) 0.0287(12) Uani 1 1 d .
C16 C 0.3175(5) 0.4568(6) 0.1382(2) 0.0430(16) Uani 1 1 d .
H16 H 0.3798 0.4732 0.1303 0.052 Uiso 1 1 calc R
C17 C 0.3345(6) 0.4586(6) 0.1911(3) 0.0495(18) Uani 1 1 d .
H17 H 0.4067 0.4760 0.2180 0.059 Uiso 1 1 calc R
C18 C 0.2437(6) 0.4346(6) 0.2046(2) 0.0405(15) Uani 1 1 d .
C19 C 0.1429(5) 0.4059(6) 0.1626(2) 0.0436(16) Uani 1 1 d .
H19 H 0.0796 0.3862 0.1692 0.052 Uiso 1 1 calc R
C20 C 0.1333(6) 0.4055(5) 0.1108(2) 0.0410(16) Uani 1 1 d .
H20 H 0.0627 0.3842 0.0836 0.049 Uiso 1 1 calc R
C21 C 0.2584(7) 0.4485(8) 0.2619(3) 0.064(2) Uani 1 1 d .
H21A H 0.3105 0.3864 0.2837 0.077 Uiso 1 1 calc R
H21B H 0.2941 0.5260 0.2754 0.077 Uiso 1 1 calc R
C22 C 0.1507(8) 0.4408(9) 0.2691(3) 0.078(3) Uani 1 1 d .
H22A H 0.1166 0.3619 0.2573 0.094 Uiso 1 1 calc R
H22B H 0.0972 0.5007 0.2463 0.094 Uiso 1 1 calc R
C23 C 0.1678(6) 0.4606(8) 0.3270(3) 0.055(2) Uani 1 1 d .
C24 C 0.1696(6) 0.5746(7) 0.3480(3) 0.0535(19) Uani 1 1 d .
H24 H 0.1634 0.6419 0.3267 0.064 Uiso 1 1 calc R
C25 C 0.1806(5) 0.5904(6) 0.4002(3) 0.0420(16) Uani 1 1 d .
H25 H 0.1831 0.6683 0.4132 0.050 Uiso 1 1 calc R
C26 C 0.1888(5) 0.3853(6) 0.4138(2) 0.0406(15) Uani 1 1 d .
H26 H 0.1982 0.3198 0.4365 0.049 Uiso 1 1 calc R
C27 C 0.1767(6) 0.3644(7) 0.3621(3) 0.055(2) Uani 1 1 d .
H27 H 0.1743 0.2854 0.3502 0.067 Uiso 1 1 calc R
C28 C 0.4160(5) 0.3530(5) 0.0173(3) 0.0359(14) Uani 1 1 d .
H28 H 0.4337 0.4310 0.0107 0.043 Uiso 1 1 calc R
C29 C 0.4891(5) 0.2607(5) 0.0182(3) 0.0440(17) Uani 1 1 d .
H29 H 0.5542 0.2763 0.0124 0.053 Uiso 1 1 calc R
C30 C 0.4627(5) 0.1433(5) 0.0279(3) 0.0390(15) Uani 1 1 d .
C31 C 0.3685(5) 0.1259(5) 0.0385(2) 0.0347(14) Uani 1 1 d .
H31 H 0.3517 0.0494 0.0471 0.042 Uiso 1 1 calc R
C32 C 0.2976(5) 0.2240(5) 0.0362(2) 0.0355(15) Uani 1 1 d .
H32 H 0.2329 0.2106 0.0425 0.043 Uiso 1 1 calc R
C33 C 0.5346(5) 0.0369(6) 0.0258(3) 0.0447(16) Uani 1 1 d .
H33A H 0.5535 -0.0134 0.0574 0.054 Uiso 1 1 calc R
H33B H 0.6056 0.0651 0.0253 0.054 Uiso 1 1 calc R
C34 C 1.0817(8) 1.0787(7) 0.1606(3) 0.074(3) Uani 1 1 d .
H34 H 1.1461 1.1079 0.1896 0.089 Uiso 1 1 calc R
C35 C 1.0751(7) 1.0881(7) 0.1086(3) 0.067(2) Uani 1 1 d .
H35 H 1.1353 1.1239 0.1036 0.081 Uiso 1 1 calc R
C36 C 0.9824(6) 1.0460(5) 0.0646(2) 0.0390(15) Uani 1 1 d .
C37 C 0.9032(7) 0.9898(9) 0.0759(3) 0.078(3) Uani 1 1 d .
H37 H 0.8406 0.9550 0.0479 0.093 Uiso 1 1 calc R
C38 C 0.9113(6) 0.9819(8) 0.1271(3) 0.065(2) Uani 1 1 d .
H38 H 0.8532 0.9412 0.1321 0.078 Uiso 1 1 calc R
C39 C 0.9779(6) 1.0546(6) 0.0091(3) 0.0479(18) Uani 1 1 d .
H39A H 1.0222 1.1243 0.0078 0.058 Uiso 1 1 calc R
H39B H 0.8990 1.0684 -0.0162 0.058 Uiso 1 1 calc R
N1 N 0.2155(4) 0.4326(4) 0.09666(17) 0.0246(10) Uani 1 1 d .
N2 N 0.1877(4) 0.4962(4) 0.43259(18) 0.0307(11) Uani 1 1 d .
N3 N 0.3200(4) 0.3365(4) 0.02536(19) 0.0309(11) Uani 1 1 d .
N4 N 0.9948(4) 1.0274(5) 0.16965(19) 0.0365(12) Uani 1 1 d .
O1 O 0.8402(4) 1.1124(4) 0.22012(16) 0.0397(10) Uani 1 1 d .
O2 O 0.8448(3) 0.9134(4) 0.22026(16) 0.0371(10) Uani 1 1 d .
O3 O 0.4335(3) 0.7840(4) 0.15005(17) 0.0464(11) Uani 1 1 d .
O4 O 0.0749(3) 0.6057(3) 0.00117(14) 0.0270(9) Uani 1 1 d .
O5 O -0.0633(3) 0.6566(3) 0.02592(15) 0.0294(9) Uani 1 1 d .
O6 O 0.3175(3) 0.6103(3) 0.04128(15) 0.0297(9) Uani 1 1 d .
O7 O 0.2890(4) 0.8091(4) 0.02399(18) 0.0442(11) Uani 1 1 d .

loop_
_atom_site_aniso_label
_atom_site_aniso_U_11
_atom_site_aniso_U_22
_atom_site_aniso_U_33
_atom_site_aniso_U_23
_atom_site_aniso_U_13
_atom_site_aniso_U_12
Co1 0.0319(6) 0.0378(6) 0.0220(6) 0.000 0.0143(5) 0.000
Co2 0.0253(4) 0.0248(4) 0.0199(4) -0.0007(3) 0.0134(3) 0.0033(3)
C1 0.033(3) 0.046(4) 0.017(3) 0.005(2) 0.009(2) -0.006(3)
C2 0.023(3) 0.045(4) 0.028(3) 0.005(3) 0.005(3) 0.001(3)
C3 0.046(5) 0.045(4) 0.075(5) 0.004(4) 0.021(4) -0.005(3)
C4 0.052(5) 0.052(5) 0.098(7) -0.002(5) 0.028(5) 0.008(4)
C5 0.015(3) 0.058(5) 0.068(5) -0.009(4) 0.000(3) -0.002(3)
C6 0.043(4) 0.053(4) 0.024(3) -0.003(3) 0.016(3) -0.002(3)
C7 0.027(3) 0.044(4) 0.028(3) -0.005(3) 0.006(3) -0.001(3)
C8 0.016(3) 0.052(4) 0.033(3) -0.019(3) 0.004(3) -0.005(3)
C9 0.044(4) 0.055(4) 0.024(3) -0.020(3) 0.006(3) -0.009(3)
C10 0.044(4) 0.057(4) 0.033(4) -0.015(3) 0.019(3) 0.000(3)
C11 0.063(5) 0.040(3) 0.042(4) -0.012(3) 0.043(4) -0.009(3)
C12 0.039(4) 0.023(3) 0.033(3) -0.005(2) 0.025(3) -0.001(2)
C13 0.027(3) 0.026(3) 0.027(3) -0.004(2) 0.011(3) 0.001(2)
C14 0.039(4) 0.021(3) 0.028(3) 0.004(2) 0.025(3) 0.004(2)
C15 0.024(3) 0.032(3) 0.029(3) -0.006(3) 0.011(3) -0.001(2)
C16 0.024(3) 0.078(5) 0.026(3) 0.008(3) 0.010(3) 0.006(3)
C17 0.042(4) 0.079(5) 0.026(3) 0.000(3) 0.012(3) 0.003(4)
C18 0.044(4) 0.058(4) 0.019(3) 0.002(3) 0.012(3) 0.011(3)
C19 0.019(3) 0.082(5) 0.025(3) -0.004(3) 0.005(3) -0.008(3)
C20 0.054(4) 0.047(4) 0.029(3) -0.002(3) 0.025(3) -0.004(3)
C21 0.065(6) 0.103(6) 0.026(4) 0.003(4) 0.020(4) 0.014(5)
C22 0.085(7) 0.125(8) 0.037(4) -0.007(5) 0.039(5) 0.004(6)
C23 0.054(5) 0.094(6) 0.028(4) -0.017(4) 0.028(3) -0.007(4)
C24 0.052(5) 0.080(5) 0.031(4) 0.018(4) 0.020(3) 0.006(4)
C25 0.045(4) 0.046(4) 0.039(4) 0.007(3) 0.021(3) 0.005(3)
C26 0.044(4) 0.051(4) 0.024(3) -0.003(3) 0.011(3) 0.001(3)
C27 0.079(6) 0.063(5) 0.038(4) -0.012(4) 0.038(4) 0.004(4)
C28 0.028(3) 0.034(3) 0.051(4) -0.002(3) 0.022(3) -0.001(3)
C29 0.034(4) 0.044(4) 0.064(5) -0.002(3) 0.032(4) 0.008(3)
C30 0.042(4) 0.036(3) 0.043(4) 0.002(3) 0.021(3) 0.020(3)
C31 0.039(4) 0.029(3) 0.039(4) 0.000(3) 0.020(3) 0.007(3)
C32 0.044(4) 0.032(3) 0.043(4) 0.003(3) 0.031(3) 0.007(3)
C33 0.031(4) 0.049(4) 0.052(4) -0.003(3) 0.015(3) 0.016(3)
C34 0.110(7) 0.094(6) 0.045(5) -0.017(4) 0.059(5) -0.048(5)
C35 0.087(6) 0.092(6) 0.047(5) -0.003(4) 0.052(5) -0.038(5)
C36 0.049(4) 0.044(4) 0.029(3) 0.009(3) 0.022(3) 0.013(3)
C37 0.054(5) 0.137(8) 0.033(4) -0.013(5) 0.010(4) -0.025(5)
C38 0.036(4) 0.114(7) 0.042(4) -0.006(4) 0.014(3) -0.025(4)
C39 0.065(5) 0.053(4) 0.033(3) 0.016(3) 0.027(3) 0.021(3)
N1 0.022(3) 0.035(2) 0.018(2) 0.0018(19) 0.010(2) 0.0072(19)
N2 0.042(3) 0.040(3) 0.022(2) 0.000(2) 0.025(2) 0.000(2)
N3 0.045(3) 0.027(2) 0.036(3) 0.001(2) 0.031(3) 0.005(2)
N4 0.036(3) 0.048(3) 0.024(3) -0.001(2) 0.011(2) 0.002(3)
O1 0.040(3) 0.041(2) 0.038(2) 0.0051(19) 0.016(2) -0.004(2)
O2 0.038(3) 0.038(2) 0.035(2) 0.0056(19) 0.015(2) -0.001(2)
O3 0.024(2) 0.058(3) 0.051(3) -0.028(2) 0.008(2) -0.011(2)
O4 0.034(2) 0.032(2) 0.023(2) 0.0003(16) 0.0201(18) 0.0054(17)
O5 0.022(2) 0.027(2) 0.042(2) -0.0077(17) 0.0161(19) 0.0019(16)
O6 0.035(2) 0.030(2) 0.034(2) -0.0073(17) 0.025(2) -0.0016(17)
O7 0.056(3) 0.034(2) 0.059(3) 0.005(2) 0.040(3) -0.002(2)

loop_
_atom_type_symbol
_atom_type_description
_atom_type_scat_dispersion_real
_atom_type_scat_dispersion_imag
_atom_type_scat_source
C C 0.0033 0.0016 'International Tables Vol C Tables 4.2.6.8 and 6.1.1.4'
H H 0.0000 0.0000 'International Tables Vol C Tables 4.2.6.8 and 6.1.1.4'
Co Co 0.3494 0.9721 'International Tables Vol C Tables 4.2.6.8 and 6.1.1.4'
N N 0.0061 0.0033 'International Tables Vol C Tables 4.2.6.8 and 6.1.1.4'
O O 0.0106 0.0060 'International Tables Vol C Tables 4.2.6.8 and 6.1.1.4'

loop_
_geom_angle_atom_site_label_1
_geom_angle_atom_site_label_2
_geom_angle_atom_site_label_3
_geom_angle
_geom_angle_site_symmetry_1
_geom_angle_site_symmetry_3
O2 Co1 O2 115.4(2) . 2_755
O2 Co1 O1 61.96(16) . .
O2 Co1 O1 177.33(16) 2_755 .
O2 Co1 O1 177.34(16) . 2_755
O2 Co1 O1 61.96(16) 2_755 2_755
O1 Co1 O1 120.7(2) . 2_755
O2 Co1 N4 92.31(16) . 2_755
O2 Co1 N4 91.05(17) 2_755 2_755
O1 Co1 N4 88.55(17) . 2_755
O1 Co1 N4 88.33(17) 2_755 2_755
O2 Co1 N4 91.05(17) . .
O2 Co1 N4 92.31(16) 2_755 .
O1 Co1 N4 88.33(17) . .
O1 Co1 N4 88.55(17) 2_755 .
N4 Co1 N4 173.7(3) 2_755 .
O2 Co1 C1 30.59(16) . .
O2 Co1 C1 145.9(2) 2_755 .
O1 Co1 C1 31.43(16) . .
O1 Co1 C1 152.0(2) 2_755 .
N4 Co1 C1 89.14(18) 2_755 .
N4 Co1 C1 91.05(18) . .
O2 Co1 C1 145.9(2) . 2_755
O2 Co1 C1 30.59(16) 2_755 2_755
O1 Co1 C1 152.0(2) . 2_755
O1 Co1 C1 31.43(16) 2_755 2_755
N4 Co1 C1 91.05(18) 2_755 2_755
N4 Co1 C1 89.14(18) . 2_755
C1 Co1 C1 176.5(3) . 2_755
O6 Co2 O4 86.20(14) . .
O6 Co2 N3 94.57(17) . .
O4 Co2 N3 178.38(16) . .
O6 Co2 O5 170.81(15) . 3_565
O4 Co2 O5 89.70(14) . 3_565
N3 Co2 O5 89.34(16) . 3_565
O6 Co2 N1 92.46(15) . .
O4 Co2 N1 93.61(14) . .
N3 Co2 N1 87.78(16) . .
O5 Co2 N1 96.01(15) 3_565 .
O6 Co2 N2 87.82(15) . 4_565
O4 Co2 N2 89.77(15) . 4_565
N3 Co2 N2 88.84(17) . 4_565
O5 Co2 N2 83.94(16) 3_565 4_565
N1 Co2 N2 176.61(16) . 4_565
O2 C1 O1 120.6(5) . .
O2 C1 C2 121.1(5) . .
O1 C1 C2 118.3(5) . .
O2 C1 Co1 60.3(3) . .
O1 C1 Co1 60.4(3) . .
C2 C1 Co1 176.0(4) . .
C3 C2 C7 120.8(6) . .
C3 C2 C1 120.0(6) . .
C7 C2 C1 119.0(5) . .
C2 C3 C4 120.1(7) . .
C2 C3 H3 120.0 . .
C4 C3 H3 120.0 . .
C5 C4 C3 119.3(7) . .
C5 C4 H4 120.4 . .
C3 C4 H4 120.4 . .
C6 C5 C4 120.4(6) . .
C6 C5 H5 119.8 . .
C4 C5 H5 119.8 . .
O3 C6 C5 125.2(6) . .
O3 C6 C7 115.4(5) . .
C5 C6 C7 119.4(6) . .
C2 C7 C6 120.1(6) . .
C2 C7 H7 120.0 . .
C6 C7 H7 120.0 . .
C13 C8 C9 121.9(5) . .
C13 C8 O3 118.3(5) . .
C9 C8 O3 119.7(5) . .
C10 C9 C8 118.9(5) . .
C10 C9 H9 120.6 . .
C8 C9 H9 120.6 . .
C11 C10 C9 118.9(6) . .
C11 C10 H10 120.6 . .
C9 C10 H10 120.6 . .
C10 C11 C12 122.9(6) . .
C10 C11 H11 118.6 . .
C12 C11 H11 118.6 . .
C13 C12 C11 119.5(5) . .
C13 C12 C14 122.1(4) . .
C11 C12 C14 118.3(5) . .
C12 C13 C8 117.9(5) . .
C12 C13 C15 126.1(5) . .
C8 C13 C15 116.0(5) . .
O5 C14 O4 124.7(5) . .
O5 C14 C12 119.1(4) . .
O4 C14 C12 116.3(5) . .
O7 C15 O6 125.3(5) . .
O7 C15 C13 117.7(5) . .
O6 C15 C13 116.9(5) . .
N1 C16 C17 123.8(6) . .
N1 C16 H16 118.1 . .
C17 C16 H16 118.1 . .
C16 C17 C18 119.9(6) . .
C16 C17 H17 120.0 . .
C18 C17 H17 120.0 . .
C19 C18 C17 115.5(6) . .
C19 C18 C21 124.1(6) . .
C17 C18 C21 120.3(6) . .
C18 C19 C20 120.9(6) . .
C18 C19 H19 119.6 . .
C20 C19 H19 119.6 . .
N1 C20 C19 125.1(6) . .
N1 C20 H20 117.4 . .
C19 C20 H20 117.4 . .
C22 C21 C18 114.7(6) . .
C22 C21 H21A 108.6 . .
C18 C21 H21A 108.6 . .
C22 C21 H21B 108.6 . .
C18 C21 H21B 108.6 . .
H21A C21 H21B 107.6 . .
C21 C22 C23 113.4(7) . .
C21 C22 H22A 108.9 . .
C23 C22 H22A 108.9 . .
C21 C22 H22B 108.9 . .
C23 C22 H22B 108.9 . .
H22A C22 H22B 107.7 . .
C24 C23 C27 115.2(6) . .
C24 C23 C22 122.3(7) . .
C27 C23 C22 122.4(7) . .
C25 C24 C23 121.3(6) . .
C25 C24 H24 119.3 . .
C23 C24 H24 119.3 . .
N2 C25 C24 122.0(6) . .
N2 C25 H25 119.0 . .
C24 C25 H25 119.0 . .
N2 C26 C27 122.5(6) . .
N2 C26 H26 118.7 . .
C27 C26 H26 118.7 . .
C26 C27 C23 121.0(6) . .
C26 C27 H27 119.5 . .
C23 C27 H27 119.5 . .
N3 C28 C29 123.8(5) . .
N3 C28 H28 118.1 . .
C29 C28 H28 118.1 . .
C28 C29 C30 118.3(5) . .
C28 C29 H29 120.8 . .
C30 C29 H29 120.8 . .
C31 C30 C29 118.5(5) . .
C31 C30 C33 120.4(6) . .
C29 C30 C33 121.1(5) . .
C30 C31 C32 119.8(5) . .
C30 C31 H31 120.1 . .
C32 C31 H31 120.1 . .
N3 C32 C31 122.3(5) . .
N3 C32 H32 118.9 . .
C31 C32 H32 118.9 . .
C30 C33 C33 108.7(6) . 3_655
C30 C33 H33A 110.0 . .
C33 C33 H33A 110.0 3_655 .
C30 C33 H33B 110.0 . .
C33 C33 H33B 110.0 3_655 .
H33A C33 H33B 108.3 . .
N4 C34 C35 120.8(7) . .
N4 C34 H34 119.6 . .
C35 C34 H34 119.6 . .
C36 C35 C34 121.9(6) . .
C36 C35 H35 119.1 . .
C34 C35 H35 119.1 . .
C37 C36 C35 114.9(6) . .
C37 C36 C39 123.8(7) . .
C35 C36 C39 121.1(6) . .
C36 C37 C38 122.2(7) . .
C36 C37 H37 118.9 . .
C38 C37 H37 118.9 . .
N4 C38 C37 124.6(7) . .
N4 C38 H38 117.7 . .
C37 C38 H38 117.7 . .
C36 C39 C39 115.2(6) . 3_775
C36 C39 H39A 108.5 . .
C39 C39 H39A 108.5 3_775 .
C36 C39 H39B 108.5 . .
C39 C39 H39B 108.5 3_775 .
H39A C39 H39B 107.5 . .
C20 N1 C16 114.7(5) . .
C20 N1 Co2 126.9(4) . .
C16 N1 Co2 117.6(4) . .
C26 N2 C25 117.9(5) . .
C26 N2 Co2 122.0(4) . 4_566
C25 N2 Co2 120.2(4) . 4_566
C32 N3 C28 117.2(5) . .
C32 N3 Co2 118.7(4) . .
C28 N3 Co2 123.8(4) . .
C38 N4 C34 115.4(6) . .
C38 N4 Co1 122.9(4) . .
C34 N4 Co1 121.7(5) . .
C1 O1 Co1 88.1(3) . .
C1 O2 Co1 89.1(3) . .
C6 O3 C8 118.6(5) . .
C14 O4 Co2 129.9(3) . .
C14 O5 Co2 128.8(3) . 3_565
C15 O6 Co2 118.2(3) . .

loop_
_geom_bond_atom_site_label_1
_geom_bond_atom_site_label_2
_geom_bond_distance
_geom_bond_site_symmetry_2
Co1 O2 2.141(4) .
Co1 O2 2.141(4) 2_755
Co1 O1 2.145(4) .
Co1 O1 2.145(4) 2_755
Co1 N4 2.174(5) 2_755
Co1 N4 2.174(5) .
Co1 C1 2.464(6) .
Co1 C1 2.464(6) 2_755
Co2 O6 2.071(4) .
Co2 O4 2.081(3) .
Co2 N3 2.104(4) .
Co2 O5 2.154(4) 3_565
Co2 N1 2.209(4) .
Co2 N2 2.212(4) 4_565
C1 O2 1.254(7) .
C1 O1 1.286(6) .
C1 C2 1.525(8) .
C2 C3 1.371(9) .
C2 C7 1.375(8) .
C3 C4 1.406(10) .
C3 H3 0.9300 .
C4 C5 1.388(10) .
C4 H4 0.9300 .
C5 C6 1.388(9) .
C5 H5 0.9300 .
C6 O3 1.378(7) .
C6 C7 1.402(8) .
C7 H7 0.9300 .
C8 C13 1.402(7) .
C8 C9 1.400(8) .
C8 O3 1.413(6) .
C9 C10 1.379(8) .
C9 H9 0.9300 .
C10 C11 1.360(8) .
C10 H10 0.9300 .
C11 C12 1.393(7) .
C11 H11 0.9300 .
C12 C13 1.371(7) .
C12 C14 1.521(8) .
C13 C15 1.530(7) .
C14 O5 1.237(6) .
C14 O4 1.274(5) .
C15 O7 1.233(6) .
C15 O6 1.300(6) .
C16 N1 1.351(7) .
C16 C17 1.371(8) .
C16 H16 0.9300 .
C17 C18 1.390(9) .
C17 H17 0.9300 .
C18 C19 1.358(8) .
C18 C21 1.506(8) .
C19 C20 1.370(8) .
C19 H19 0.9300 .
C20 N1 1.305(7) .
C20 H20 0.9300 .
C21 C22 1.482(10) .
C21 H21A 0.9700 .
C21 H21B 0.9700 .
C22 C23 1.520(9) .
C22 H22A 0.9700 .
C22 H22B 0.9700 .
C23 C24 1.384(10) .
C23 C27 1.407(10) .
C24 C25 1.384(8) .
C24 H24 0.9300 .
C25 N2 1.346(7) .
C25 H25 0.9300 .
C26 N2 1.335(7) .
C26 C27 1.374(8) .
C26 H26 0.9300 .
C27 H27 0.9300 .
C28 N3 1.355(7) .
C28 C29 1.383(8) .
C28 H28 0.9300 .
C29 C30 1.398(8) .
C29 H29 0.9300 .
C30 C31 1.373(8) .
C30 C33 1.514(7) .
C31 C32 1.404(7) .
C31 H31 0.9300 .
C32 N3 1.340(7) .
C32 H32 0.9300 .
C33 C33 1.546(12) 3_655
C33 H33A 0.9700 .
C33 H33B 0.9700 .
C34 N4 1.366(8) .
C34 C35 1.393(9) .
C34 H34 0.9300 .
C35 C36 1.370(10) .
C35 H35 0.9300 .
C36 C37 1.335(10) .
C36 C39 1.497(8) .
C37 C38 1.363(10) .
C37 H37 0.9300 .
C38 N4 1.307(8) .
C38 H38 0.9300 .
C39 C39 1.508(11) 3_775
C39 H39A 0.9700 .
C39 H39B 0.9700 .
N2 Co2 2.212(4) 4_566
O5 Co2 2.154(4) 3_565

loop_
_geom_torsion_atom_site_label_1
_geom_torsion_atom_site_label_2
_geom_torsion_atom_site_label_3
_geom_torsion_atom_site_label_4
_geom_torsion
_geom_torsion_site_symmetry_1
_geom_torsion_site_symmetry_4
O2 Co1 C1 O2 -5.4(5) 2_755 .
O1 Co1 C1 O2 175.4(5) . .
O1 Co1 C1 O2 179.2(3) 2_755 .
N4 Co1 C1 O2 -96.0(3) 2_755 .
N4 Co1 C1 O2 90.3(3) . .
C1 Co1 C1 O2 -2.8(3) 2_755 .
O2 Co1 C1 O1 -175.4(5) . .
O2 Co1 C1 O1 179.2(3) 2_755 .
O1 Co1 C1 O1 3.8(6) 2_755 .
N4 Co1 C1 O1 88.6(3) 2_755 .
N4 Co1 C1 O1 -85.1(3) . .
C1 Co1 C1 O1 -178.2(3) 2_755 .
O2 Co1 C1 C2 112(6) . .
O2 Co1 C1 C2 107(6) 2_755 .
O1 Co1 C1 C2 -72(6) . .
O1 Co1 C1 C2 -69(6) 2_755 .
N4 Co1 C1 C2 16(6) 2_755 .
N4 Co1 C1 C2 -158(6) . .
C1 Co1 C1 C2 109(6) 2_755 .
O2 C1 C2 C3 168.1(6) . .
O1 C1 C2 C3 -12.2(8) . .
Co1 C1 C2 C3 58(6) . .
O2 C1 C2 C7 -6.6(8) . .
O1 C1 C2 C7 173.1(5) . .
Co1 C1 C2 C7 -117(6) . .
C7 C2 C3 C4 -2.6(10) . .
C1 C2 C3 C4 -177.2(6) . .
C2 C3 C4 C5 3.4(12) . .
C3 C4 C5 C6 -2.8(12) . .
C4 C5 C6 O3 -178.6(7) . .
C4 C5 C6 C7 1.2(10) . .
C3 C2 C7 C6 0.9(9) . .
C1 C2 C7 C6 175.6(5) . .
O3 C6 C7 C2 179.5(5) . .
C5 C6 C7 C2 -0.2(9) . .
C13 C8 C9 C10 -1.2(10) . .
O3 C8 C9 C10 -176.6(6) . .
C8 C9 C10 C11 2.2(10) . .
C9 C10 C11 C12 -0.7(10) . .
C10 C11 C12 C13 -1.9(9) . .
C10 C11 C12 C14 176.6(6) . .
C11 C12 C13 C8 2.9(8) . .
C14 C12 C13 C8 -175.6(5) . .
C11 C12 C13 C15 -177.3(5) . .
C14 C12 C13 C15 4.3(8) . .
C9 C8 C13 C12 -1.4(9) . .
O3 C8 C13 C12 174.1(5) . .
C9 C8 C13 C15 178.8(5) . .
O3 C8 C13 C15 -5.7(8) . .
C13 C12 C14 O5 -164.3(5) . .
C11 C12 C14 O5 17.2(7) . .
C13 C12 C14 O4 16.3(7) . .
C11 C12 C14 O4 -162.2(5) . .
C12 C13 C15 O7 99.5(7) . .
C8 C13 C15 O7 -80.7(7) . .
C12 C13 C15 O6 -84.4(7) . .
C8 C13 C15 O6 95.4(6) . .
N1 C16 C17 C18 0.1(11) . .
C16 C17 C18 C19 2.4(10) . .
C16 C17 C18 C21 -173.9(6) . .
C17 C18 C19 C20 -2.1(10) . .
C21 C18 C19 C20 174.0(7) . .
C18 C19 C20 N1 -0.7(11) . .
C19 C18 C21 C22 -6.0(11) . .
C17 C18 C21 C22 169.9(7) . .
C18 C21 C22 C23 -177.5(7) . .
C21 C22 C23 C24 85.3(10) . .
C21 C22 C23 C27 -98.2(9) . .
C27 C23 C24 C25 0.6(10) . .
C22 C23 C24 C25 177.3(7) . .
C23 C24 C25 N2 -1.3(10) . .
N2 C26 C27 C23 3.1(11) . .
C24 C23 C27 C26 -1.4(11) . .
C22 C23 C27 C26 -178.1(7) . .
N3 C28 C29 C30 0.1(10) . .
C28 C29 C30 C31 -2.9(10) . .
C28 C29 C30 C33 175.9(6) . .
C29 C30 C31 C32 3.8(10) . .
C33 C30 C31 C32 -175.1(6) . .
C30 C31 C32 N3 -1.8(10) . .
C31 C30 C33 C33 71.2(9) . 3_655
C29 C30 C33 C33 -107.6(8) . 3_655
N4 C34 C35 C36 -0.4(13) . .
C34 C35 C36 C37 -3.7(12) . .
C34 C35 C36 C39 -178.7(7) . .
C35 C36 C37 C38 3.8(12) . .
C39 C36 C37 C38 178.7(7) . .
C36 C37 C38 N4 0.2(15) . .
C37 C36 C39 C39 -82.1(11) . 3_775
C35 C36 C39 C39 92.5(10) . 3_775
C19 C20 N1 C16 3.1(9) . .
C19 C20 N1 Co2 -165.7(5) . .
C17 C16 N1 C20 -2.8(9) . .
C17 C16 N1 Co2 167.1(5) . .
O6 Co2 N1 C20 139.9(5) . .
O4 Co2 N1 C20 53.6(5) . .
N3 Co2 N1 C20 -125.6(5) . .
O5 Co2 N1 C20 -36.5(5) 3_565 .
N2 Co2 N1 C20 -125(3) 4_565 .
O6 Co2 N1 C16 -28.6(4) . .
O4 Co2 N1 C16 -114.9(4) . .
N3 Co2 N1 C16 65.9(4) . .
O5 Co2 N1 C16 155.0(4) 3_565 .
N2 Co2 N1 C16 66(3) 4_565 .
C27 C26 N2 C25 -3.7(9) . .
C27 C26 N2 Co2 176.6(5) . 4_566
C24 C25 N2 C26 2.8(9) . .
C24 C25 N2 Co2 -177.5(5) . 4_566
C31 C32 N3 C28 -1.0(9) . .
C31 C32 N3 Co2 173.1(4) . .
C29 C28 N3 C32 1.9(9) . .
C29 C28 N3 Co2 -171.9(5) . .
O6 Co2 N3 C32 151.1(4) . .
O4 Co2 N3 C32 -91(6) . .
O5 Co2 N3 C32 -37.2(4) 3_565 .
N1 Co2 N3 C32 58.9(4) . .
N2 Co2 N3 C32 -121.1(4) 4_565 .
O6 Co2 N3 C28 -35.2(5) . .
O4 Co2 N3 C28 83(6) . .
O5 Co2 N3 C28 136.5(5) 3_565 .
N1 Co2 N3 C28 -127.5(5) . .
N2 Co2 N3 C28 52.5(5) 4_565 .
C37 C38 N4 C34 -4.4(12) . .
C37 C38 N4 Co1 178.0(7) . .
C35 C34 N4 C38 4.3(11) . .
C35 C34 N4 Co1 -178.0(6) . .
O2 Co1 N4 C38 2.6(6) . .
O2 Co1 N4 C38 118.1(6) 2_755 .
O1 Co1 N4 C38 -59.3(6) . .
O1 Co1 N4 C38 179.9(6) 2_755 .
N4 Co1 N4 C38 -119.7(6) 2_755 .
C1 Co1 N4 C38 -28.0(6) . .
C1 Co1 N4 C38 148.5(6) 2_755 .
O2 Co1 N4 C34 -174.9(6) . .
O2 Co1 N4 C34 -59.4(6) 2_755 .
O1 Co1 N4 C34 123.2(6) . .
O1 Co1 N4 C34 2.5(6) 2_755 .
N4 Co1 N4 C34 62.8(6) 2_755 .
C1 Co1 N4 C34 154.5(6) . .
C1 Co1 N4 C34 -29.0(6) 2_755 .
O2 C1 O1 Co1 -4.7(5) . .
C2 C1 O1 Co1 175.6(4) . .
O2 Co1 O1 C1 2.7(3) . .
O2 Co1 O1 C1 -9(3) 2_755 .
O1 Co1 O1 C1 -177.9(3) 2_755 .
N4 Co1 O1 C1 -90.7(3) 2_755 .
N4 Co1 O1 C1 94.7(3) . .
C1 Co1 O1 C1 179.77(4) 2_755 .
O1 C1 O2 Co1 4.7(5) . .
C2 C1 O2 Co1 -175.6(4) . .
O2 Co1 O2 C1 176.7(3) 2_755 .
O1 Co1 O2 C1 -2.7(3) . .
O1 Co1 O2 C1 -172(3) 2_755 .
N4 Co1 O2 C1 84.4(3) 2_755 .
N4 Co1 O2 C1 -90.3(3) . .
C1 Co1 O2 C1 179.70(4) 2_755 .
C5 C6 O3 C8 -8.7(9) . .
C7 C6 O3 C8 171.6(5) . .
C13 C8 O3 C6 120.6(6) . .
C9 C8 O3 C6 -63.9(8) . .
O5 C14 O4 Co2 -125.2(5) . .
C12 C14 O4 Co2 54.2(6) . .
O6 Co2 O4 C14 -84.8(4) . .
N3 Co2 O4 C14 157(5) . .
O5 Co2 O4 C14 103.5(4) 3_565 .
N1 Co2 O4 C14 7.4(4) . .
N2 Co2 O4 C14 -172.6(4) 4_565 .
O4 C14 O5 Co2 34.0(7) . 3_565
C12 C14 O5 Co2 -145.4(4) . 3_565
O7 C15 O6 Co2 -119.5(5) . .
C13 C15 O6 Co2 64.8(6) . .
O4 Co2 O6 C15 9.0(4) . .
N3 Co2 O6 C15 -172.4(4) . .
O5 Co2 O6 C15 72.7(9) 3_565 .
N1 Co2 O6 C15 -84.4(4) . .
N2 Co2 O6 C15 99.0(4) 4_565 .
